data_7105052
loop_
_publ_author_name
'Arbour, Jannine L'
'Rzepa, Henry S'
'White, Andrew J P'
'Hii, King Kuok Mimi'

_publ_section_title
;
 Unusual regiodivergence in metal-catalysed intramolecular cyclisation
 of gamma-allenols.
;
_journal_issue 46
_journal_name_full 'Chemical communications (Cambridge, England)'
_journal_page_first 7125
_journal_page_last 7127
_journal_paper_doi 10.1039/b913295c
_journal_year 2009
_chemical_formula_moiety 'C18 H18 O'
_chemical_formula_sum 'C18 H18 O'
_chemical_formula_weight 250.32
_chemical_name_systematic
;
?
;
_space_group_IT_number 33
_symmetry_cell_setting orthorhombic
_symmetry_space_group_name_Hall 'P 2c -2n'
_symmetry_space_group_name_H-M 'P n a 21'
_atom_sites_solution_hydrogens geom
_atom_sites_solution_primary direct
_atom_sites_solution_secondary difmap
_audit_creation_method SHELXL-97
_cell_angle_alpha 90.00
_cell_angle_beta 90.00
_cell_angle_gamma 90.00
_cell_formula_units_Z 4
_cell_length_a 14.1920(13)
_cell_length_b 12.8979(13)
_cell_length_c 7.4178(6)
_cell_measurement_reflns_used 1182
_cell_measurement_temperature 173(2)
_cell_measurement_theta_max 27.4349
_cell_measurement_theta_min 3.9553
_cell_volume 1357.8(2)
_computing_cell_refinement 'CrysAlis RED, Oxford Diffraction Ltd'
_computing_data_collection 'CrysAlis CCD, Oxford Diffraction Ltd'
_computing_data_reduction 'CrysAlis RED, Oxford Diffraction Ltd'
_computing_molecular_graphics 'Bruker SHELXTL'
_computing_publication_material 'Bruker SHELXTL'
_computing_structure_refinement 'SHELXL-97 (Sheldrick, 1997)'
_computing_structure_solution 'SHELXS-97 (Sheldrick, 1990)'
_diffrn_ambient_temperature 173(2)
_diffrn_detector_area_resol_mean 15.9863
_diffrn_measured_fraction_theta_full 0.987
_diffrn_measured_fraction_theta_max 0.867
_diffrn_measurement_device_type 'OD Xcalibur 3'
_diffrn_measurement_method 'omega scans'
_diffrn_radiation_monochromator graphite
_diffrn_radiation_source 'Enhance (Mo) X-ray Source'
_diffrn_radiation_type MoK\a
_diffrn_radiation_wavelength 0.71073
_diffrn_reflns_av_R_equivalents 0.0798
_diffrn_reflns_av_sigmaI/netI 0.1464
_diffrn_reflns_limit_h_max 16
_diffrn_reflns_limit_h_min -17
_diffrn_reflns_limit_k_max 13
_diffrn_reflns_limit_k_min -15
_diffrn_reflns_limit_l_max 9
_diffrn_reflns_limit_l_min -7
_diffrn_reflns_number 5103
_diffrn_reflns_theta_full 22.50
_diffrn_reflns_theta_max 27.50
_diffrn_reflns_theta_min 3.97
_diffrn_standards_number 0
_exptl_absorpt_coefficient_mu 0.074
_exptl_absorpt_correction_type none
_exptl_crystal_colour Colourless
_exptl_crystal_density_diffrn 1.225
_exptl_crystal_density_method 'not measured'
_exptl_crystal_description 'platy needles'
_exptl_crystal_F_000 536
_exptl_crystal_size_max 0.15
_exptl_crystal_size_mid 0.05
_exptl_crystal_size_min 0.01
_refine_diff_density_max 0.186
_refine_diff_density_min -0.153
_refine_diff_density_rms 0.037
_refine_ls_abs_structure_details 'Flack H D (1983), Acta Cryst. A39, 876-881, 743 Friedel pairs'
_refine_ls_abs_structure_Flack 0(3)
_refine_ls_extinction_method none
_refine_ls_goodness_of_fit_ref 0.853
_refine_ls_hydrogen_treatment constr
_refine_ls_matrix_type full
_refine_ls_number_parameters 172
_refine_ls_number_reflns 2203
_refine_ls_number_restraints 1
_refine_ls_restrained_S_all 0.853
_refine_ls_R_factor_all 0.1215
_refine_ls_R_factor_gt 0.0497
_refine_ls_shift/su_max 0.000
_refine_ls_shift/su_mean 0.000
_refine_ls_structure_factor_coef Fsqd
_refine_ls_weighting_details 'calc w=1/[\s^2^(Fo^2^)+(0.0309P)^2^+0.0000P] where P=(Fo^2^+2Fc^2^)/3'
_refine_ls_weighting_scheme calc
_refine_ls_wR_factor_gt 0.0803
_refine_ls_wR_factor_ref 0.0981
_reflns_number_gt 1140
_reflns_number_total 2203
_reflns_threshold_expression >2sigma(I)
_cod_data_source_file b913295c.txt
_cod_data_source_block Compound_4
_cod_depositor_comments
;
The following automatic conversions were performed:
'_symmetry_cell_setting' value 'Orthorhombic' changed to 'orthorhombic'
according to '/home/saulius/struct/CIF-dictionaries/cif_core.dic'
dictionary named 'cif_core.dic' version 2.4.1 from 2010-06-29.

Automatic conversion script
Id: cif_fix_enum 1527 2010-12-29 10:47:43Z saulius 
;
_cod_original_sg_symbol_H-M Pna2(1)
_cod_database_code 7105052

loop_
_symmetry_equiv_pos_as_xyz
'x, y, z'
'-x, -y, z+1/2'
'x+1/2, -y+1/2, z'
'-x+1/2, y+1/2, z+1/2'

loop_
_atom_site_label
_atom_site_type_symbol
_atom_site_fract_x
_atom_site_fract_y
_atom_site_fract_z
_atom_site_U_iso_or_equiv
_atom_site_adp_type
_atom_site_occupancy
_atom_site_symmetry_multiplicity
_atom_site_calc_flag
_atom_site_refinement_flags
_atom_site_disorder_assembly
_atom_site_disorder_group
C1 C 0.0976(3) 0.2916(3) 0.9947(5) 0.0397(11) Uani 1 1 d . . .
O2 O 0.07311(16) 0.25519(19) 0.8138(3) 0.0416(7) Uani 1 1 d . . .
C3 C 0.1424(2) 0.2821(3) 0.6812(5) 0.0323(10) Uani 1 1 d . . .
H3A H 0.1110 0.3173 0.5788 0.039 Uiso 1 1 calc R . .
H3B H 0.1722 0.2181 0.6348 0.039 Uiso 1 1 calc R . .
C4 C 0.2193(3) 0.3541(3) 0.7591(4) 0.0309(9) Uani 1 1 d . . .
C5 C 0.1707(2) 0.4422(3) 0.8588(4) 0.0268(9) Uani 1 1 d . . .
C6 C 0.1882(2) 0.5460(3) 0.8403(5) 0.0322(9) Uani 1 1 d . . .
H6A H 0.2320 0.5696 0.7527 0.039 Uiso 1 1 calc R . .
C7 C 0.1416(2) 0.6168(3) 0.9504(5) 0.0352(9) Uani 1 1 d . . .
H7A H 0.1534 0.6890 0.9375 0.042 Uiso 1 1 calc R . .
C8 C 0.0780(2) 0.5821(3) 1.0787(6) 0.0377(10) Uani 1 1 d . . .
H8A H 0.0467 0.6307 1.1542 0.045 Uiso 1 1 calc R . .
C9 C 0.0599(2) 0.4783(3) 1.0975(5) 0.0392(10) Uani 1 1 d . . .
H9A H 0.0157 0.4553 1.1849 0.047 Uiso 1 1 calc R . .
C10 C 0.1061(3) 0.4065(3) 0.9891(5) 0.0308(10) Uani 1 1 d . . .
C11 C 0.0222(3) 0.2493(3) 1.1170(5) 0.0559(12) Uani 1 1 d . . .
H11A H -0.0387 0.2801 1.0850 0.084 Uiso 1 1 calc R . .
H11B H 0.0375 0.2664 1.2424 0.084 Uiso 1 1 calc R . .
H11C H 0.0187 0.1738 1.1033 0.084 Uiso 1 1 calc R . .
C12 C 0.1955(3) 0.2460(3) 1.0379(5) 0.0433(11) Uani 1 1 d . . .
H12A H 0.1934 0.1695 1.0286 0.052 Uiso 1 1 calc R . .
H12B H 0.2137 0.2644 1.1628 0.052 Uiso 1 1 calc R . .
C13 C 0.2689(3) 0.2895(3) 0.9044(4) 0.0388(10) Uani 1 1 d . . .
H13A H 0.3149 0.3333 0.9699 0.047 Uiso 1 1 calc R . .
H13B H 0.3036 0.2316 0.8472 0.047 Uiso 1 1 calc R . .
C14 C 0.2830(2) 0.3921(3) 0.6083(5) 0.0279(9) Uani 1 1 d . . .
C15 C 0.3804(3) 0.3811(3) 0.6147(5) 0.0388(10) Uani 1 1 d . . .
H15A H 0.4089 0.3482 0.7154 0.047 Uiso 1 1 calc R . .
C16 C 0.4357(3) 0.4176(3) 0.4759(7) 0.0520(12) Uani 1 1 d . . .
H16A H 0.5022 0.4097 0.4820 0.062 Uiso 1 1 calc R . .
C17 C 0.3961(3) 0.4652(3) 0.3295(7) 0.0566(13) Uani 1 1 d . . .
H17A H 0.4351 0.4908 0.2354 0.068 Uiso 1 1 calc R . .
C18 C 0.3000(3) 0.4758(3) 0.3185(6) 0.0470(11) Uani 1 1 d . . .
H18A H 0.2720 0.5072 0.2158 0.056 Uiso 1 1 calc R . .
C19 C 0.2444(3) 0.4403(3) 0.4587(5) 0.0398(10) Uani 1 1 d . . .
H19A H 0.1780 0.4492 0.4522 0.048 Uiso 1 1 calc R . .

loop_
_atom_site_aniso_label
_atom_site_aniso_U_11
_atom_site_aniso_U_22
_atom_site_aniso_U_33
_atom_site_aniso_U_23
_atom_site_aniso_U_13
_atom_site_aniso_U_12
C1 0.053(3) 0.040(3) 0.027(2) -0.0092(19) 0.001(2) -0.010(2)
O2 0.0489(16) 0.0425(15) 0.0333(14) -0.0042(14) -0.0011(16) -0.0147(14)
C3 0.039(2) 0.024(2) 0.033(2) -0.0014(18) -0.003(2) -0.0006(19)
C4 0.034(2) 0.031(2) 0.0277(19) -0.0045(17) -0.0057(19) 0.000(2)
C5 0.023(2) 0.032(2) 0.026(2) -0.0046(17) -0.0047(18) -0.0007(18)
C6 0.032(2) 0.029(2) 0.036(2) 0.004(2) 0.0043(19) -0.0018(19)
C7 0.040(2) 0.024(2) 0.042(2) -0.006(2) -0.005(2) 0.000(2)
C8 0.033(2) 0.044(3) 0.036(2) -0.018(2) -0.005(2) 0.006(2)
C9 0.031(2) 0.055(3) 0.031(2) -0.006(2) 0.005(2) -0.001(2)
C10 0.030(2) 0.032(3) 0.031(2) 0.0009(19) -0.0056(19) -0.0052(19)
C11 0.071(3) 0.055(3) 0.041(2) 0.004(3) 0.007(2) -0.021(2)
C12 0.065(3) 0.035(2) 0.030(2) 0.0039(18) -0.010(2) 0.004(2)
C13 0.047(3) 0.034(2) 0.035(2) -0.0061(18) -0.008(2) 0.007(2)
C14 0.031(2) 0.024(2) 0.029(2) -0.0075(18) 0.008(2) 0.0023(18)
C15 0.036(3) 0.042(3) 0.039(2) -0.020(2) 0.002(2) -0.004(2)
C16 0.041(3) 0.059(3) 0.056(3) -0.023(3) 0.013(3) -0.011(2)
C17 0.057(3) 0.065(3) 0.048(3) -0.022(3) 0.026(3) -0.019(3)
C18 0.062(3) 0.048(3) 0.031(2) -0.006(2) 0.009(2) -0.010(2)
C19 0.039(2) 0.047(2) 0.034(2) -0.006(2) 0.009(2) -0.001(2)

loop_
_atom_type_symbol
_atom_type_description
_atom_type_scat_dispersion_real
_atom_type_scat_dispersion_imag
_atom_type_scat_source
C C 0.0033 0.0016 'International Tables Vol C Tables 4.2.6.8 and 6.1.1.4'
H H 0.0000 0.0000 'International Tables Vol C Tables 4.2.6.8 and 6.1.1.4'
O O 0.0106 0.0060 'International Tables Vol C Tables 4.2.6.8 and 6.1.1.4'

loop_
_geom_angle_atom_site_label_1
_geom_angle_atom_site_label_2
_geom_angle_atom_site_label_3
_geom_angle
_geom_angle_site_symmetry_1
_geom_angle_site_symmetry_3
_geom_angle_publ_flag
O2 C1 C10 108.2(3) . . ?
O2 C1 C11 105.5(3) . . ?
C10 C1 C11 115.8(3) . . ?
O2 C1 C12 106.4(3) . . ?
C10 C1 C12 108.2(3) . . ?
C11 C1 C12 112.2(3) . . ?
C3 O2 C1 112.9(2) . . ?
O2 C3 C4 112.0(3) . . ?
C14 C4 C5 112.8(3) . . ?
C14 C4 C13 114.8(3) . . ?
C5 C4 C13 105.8(3) . . ?
C14 C4 C3 109.8(3) . . ?
C5 C4 C3 108.0(3) . . ?
C13 C4 C3 105.1(3) . . ?
C6 C5 C10 120.4(3) . . ?
C6 C5 C4 126.8(3) . . ?
C10 C5 C4 112.6(3) . . ?
C5 C6 C7 119.8(3) . . ?
C8 C7 C6 120.0(3) . . ?
C9 C8 C7 120.5(3) . . ?
C8 C9 C10 120.3(4) . . ?
C9 C10 C5 119.0(3) . . ?
C9 C10 C1 127.6(4) . . ?
C5 C10 C1 113.4(3) . . ?
C1 C12 C13 109.7(3) . . ?
C4 C13 C12 109.8(3) . . ?
C19 C14 C15 117.8(3) . . ?
C19 C14 C4 120.0(3) . . ?
C15 C14 C4 122.2(3) . . ?
C16 C15 C14 120.4(4) . . ?
C17 C16 C15 120.8(4) . . ?
C16 C17 C18 120.0(4) . . ?
C17 C18 C19 119.3(5) . . ?
C18 C19 C14 121.7(4) . . ?

loop_
_geom_bond_atom_site_label_1
_geom_bond_atom_site_label_2
_geom_bond_distance
_geom_bond_site_symmetry_2
_geom_bond_publ_flag
C1 O2 1.464(4) . ?
C1 C10 1.487(5) . ?
C1 C11 1.505(5) . ?
C1 C12 1.543(5) . ?
O2 C3 1.433(4) . ?
C3 C4 1.546(4) . ?
C4 C14 1.519(4) . ?
C4 C5 1.521(4) . ?
C4 C13 1.534(4) . ?
C5 C6 1.369(4) . ?
C5 C10 1.410(4) . ?
C6 C7 1.393(4) . ?
C7 C8 1.386(5) . ?
C8 C9 1.370(5) . ?
C9 C10 1.391(5) . ?
C12 C13 1.543(4) . ?
C14 C19 1.385(5) . ?
C14 C15 1.390(5) . ?
C15 C16 1.378(5) . ?
C16 C17 1.369(6) . ?
C17 C18 1.374(5) . ?
C18 C19 1.384(5) . ?

loop_
_geom_torsion_atom_site_label_1
_geom_torsion_atom_site_label_2
_geom_torsion_atom_site_label_3
_geom_torsion_atom_site_label_4
_geom_torsion
_geom_torsion_site_symmetry_1
_geom_torsion_site_symmetry_2
_geom_torsion_site_symmetry_3
_geom_torsion_site_symmetry_4
_geom_torsion_publ_flag
C10 C1 O2 C3 59.9(4) . . . . ?
C11 C1 O2 C3 -175.4(3) . . . . ?
C12 C1 O2 C3 -56.1(4) . . . . ?
C1 O2 C3 C4 -6.9(4) . . . . ?
O2 C3 C4 C14 -172.3(3) . . . . ?
O2 C3 C4 C5 -48.9(3) . . . . ?
O2 C3 C4 C13 63.7(3) . . . . ?
C14 C4 C5 C6 -8.8(5) . . . . ?
C13 C4 C5 C6 117.5(4) . . . . ?
C3 C4 C5 C6 -130.4(3) . . . . ?
C14 C4 C5 C10 175.3(3) . . . . ?
C13 C4 C5 C10 -58.4(4) . . . . ?
C3 C4 C5 C10 53.8(4) . . . . ?
C10 C5 C6 C7 -0.3(5) . . . . ?
C4 C5 C6 C7 -175.9(3) . . . . ?
C5 C6 C7 C8 0.3(5) . . . . ?
C6 C7 C8 C9 -0.5(5) . . . . ?
C7 C8 C9 C10 0.7(6) . . . . ?
C8 C9 C10 C5 -0.7(5) . . . . ?
C8 C9 C10 C1 177.9(4) . . . . ?
C6 C5 C10 C9 0.5(5) . . . . ?
C4 C5 C10 C9 176.7(3) . . . . ?
C6 C5 C10 C1 -178.3(3) . . . . ?
C4 C5 C10 C1 -2.1(4) . . . . ?
O2 C1 C10 C9 125.9(4) . . . . ?
C11 C1 C10 C9 7.6(6) . . . . ?
C12 C1 C10 C9 -119.2(4) . . . . ?
O2 C1 C10 C5 -55.5(4) . . . . ?
C11 C1 C10 C5 -173.7(3) . . . . ?
C12 C1 C10 C5 59.4(4) . . . . ?
O2 C1 C12 C13 63.2(4) . . . . ?
C10 C1 C12 C13 -52.9(4) . . . . ?
C11 C1 C12 C13 178.1(3) . . . . ?
C14 C4 C13 C12 -174.0(3) . . . . ?
C5 C4 C13 C12 60.9(4) . . . . ?
C3 C4 C13 C12 -53.2(3) . . . . ?
C1 C12 C13 C4 -6.3(4) . . . . ?
C5 C4 C14 C19 -66.4(4) . . . . ?
C13 C4 C14 C19 172.2(3) . . . . ?
C3 C4 C14 C19 54.1(4) . . . . ?
C5 C4 C14 C15 113.0(3) . . . . ?
C13 C4 C14 C15 -8.4(5) . . . . ?
C3 C4 C14 C15 -126.5(3) . . . . ?
C19 C14 C15 C16 0.1(5) . . . . ?
C4 C14 C15 C16 -179.3(3) . . . . ?
C14 C15 C16 C17 -0.1(6) . . . . ?
C15 C16 C17 C18 -0.8(6) . . . . ?
C16 C17 C18 C19 1.6(6) . . . . ?
C17 C18 C19 C14 -1.5(6) . . . . ?
C15 C14 C19 C18 0.6(6) . . . . ?
C4 C14 C19 C18 -179.9(3) . . . . ?
